data_4107176
loop_
_publ_author_name
'Zhixue Zhu'
'Christine J. Cardin'
'Yu Gan'
'Claire A. Murray'
'Andrew J. P. White'
'David J. Williams'
'Howard M. Colquhoun'

_publ_contact_author_address
; 
Department of Chemistry, 
The University of Reading, 
Whiteknights, 
Reading, RG6 6AD, UK 
;
_publ_contact_author_email h.m.colquhoun@reading.ac.uk
_publ_contact_author_fax '+44 1183 786717'
_publ_contact_author_name 'Howard Colquhoun'
_publ_contact_author_phone '+44 1183 786717'
_publ_section_title
;
 Conformational Modulation of Sequence Recognition in Synthetic
 Macromolecules
;
_journal_name_full 'Journal of the American Chemical Society'
_journal_page_first 19442
_journal_page_last 19447
_journal_paper_doi 10.1021/ja2067115
_journal_volume 133
_journal_year 2011
_chemical_formula_moiety 'C48 H26 N2 O8'
_chemical_formula_sum 'C48 H26 N2 O8'
_chemical_formula_weight 758.71
_chemical_name_systematic
; 
 ? 
;
_space_group_IT_number 15
_symmetry_cell_setting monoclinic
_symmetry_space_group_name_Hall '-C 2yc'
_symmetry_space_group_name_H-M 'C 1 2/c 1'
_atom_sites_solution_hydrogens geom
_atom_sites_solution_primary direct
_atom_sites_solution_secondary difmap
_audit_creation_method SHELXL-97
_cell_angle_alpha 90.00
_cell_angle_beta 95.380(10)
_cell_angle_gamma 90.00
_cell_formula_units_Z 8
_cell_length_a 30.384(4)
_cell_length_b 18.213(3)
_cell_length_c 12.9003(15)
_cell_measurement_reflns_used 23
_cell_measurement_temperature 293
_cell_measurement_theta_max 25.00
_cell_measurement_theta_min 10.55
_cell_volume 7107.4(17)
_computing_cell_refinement 'Siemens XSCANS'
_computing_data_collection 'Siemens XSCANS'
_computing_data_reduction 'Siemens SHELXTL'
_computing_molecular_graphics 'Siemens SHELXTL'
_computing_publication_material 'Siemens SHELXTL'
_computing_structure_refinement 'SHELXL-97 (Sheldrick, 1997)'
_computing_structure_solution 'SHELXS-97 (Sheldrick, 1990)'
_diffrn_ambient_temperature 293
_diffrn_measured_fraction_theta_full 0.998
_diffrn_measured_fraction_theta_max 0.998
_diffrn_measurement_device_type 'Siemens P4'
_diffrn_measurement_method '\w scans'
_diffrn_radiation_monochromator graphite
_diffrn_radiation_source 'sealed tube'
_diffrn_radiation_type CuK\a
_diffrn_radiation_wavelength 1.54178
_diffrn_reflns_av_R_equivalents 0.0183
_diffrn_reflns_av_sigmaI/netI 0.0329
_diffrn_reflns_limit_h_max 34
_diffrn_reflns_limit_h_min -26
_diffrn_reflns_limit_k_max 20
_diffrn_reflns_limit_k_min -16
_diffrn_reflns_limit_l_max 14
_diffrn_reflns_limit_l_min -9
_diffrn_reflns_number 5393
_diffrn_reflns_theta_full 60.03
_diffrn_reflns_theta_max 60.03
_diffrn_reflns_theta_min 2.83
_diffrn_standards_interval_count 97
_diffrn_standards_number 3
_exptl_absorpt_coefficient_mu 0.800
_exptl_absorpt_correction_type none
_exptl_crystal_colour Yellow
_exptl_crystal_density_diffrn 1.418
_exptl_crystal_description needles
_exptl_crystal_F_000 3136
_exptl_crystal_size_max 0.80
_exptl_crystal_size_mid 0.13
_exptl_crystal_size_min 0.10
_refine_diff_density_max 0.191
_refine_diff_density_min -0.175
_refine_diff_density_rms 0.038
_refine_ls_extinction_method none
_refine_ls_goodness_of_fit_ref 0.999
_refine_ls_hydrogen_treatment constr
_refine_ls_matrix_type full
_refine_ls_number_parameters 523
_refine_ls_number_reflns 5284
_refine_ls_number_restraints 0
_refine_ls_restrained_S_all 0.999
_refine_ls_R_factor_all 0.0884
_refine_ls_R_factor_gt 0.0572
_refine_ls_shift/su_max 0.000
_refine_ls_shift/su_mean 0.000
_refine_ls_structure_factor_coef Fsqd
_refine_ls_weighting_details 'calc w=1/[\s^2^(Fo^2^)+(0.0807P)^2^+2.4086P] where P=(Fo^2^+2Fc^2^)/3'
_refine_ls_weighting_scheme calc
_refine_ls_wR_factor_gt 0.1448
_refine_ls_wR_factor_ref 0.1602
_reflns_number_gt 3558
_reflns_number_total 5284
_reflns_threshold_expression >2sigma(I)
_cod_data_source_file ja2067115_si_002.cif
_cod_data_source_block 6
_cod_database_code 4107176

loop_
_symmetry_equiv_pos_as_xyz
'x, y, z'
'-x, y, -z+1/2'
'x+1/2, y+1/2, z'
'-x+1/2, y+1/2, -z+1/2'
'-x, -y, -z'
'x, -y, z-1/2'
'-x+1/2, -y+1/2, -z'
'x+1/2, -y+1/2, z-1/2'

loop_
_atom_site_label
_atom_site_type_symbol
_atom_site_fract_x
_atom_site_fract_y
_atom_site_fract_z
_atom_site_U_iso_or_equiv
_atom_site_adp_type
_atom_site_occupancy
_atom_site_symmetry_multiplicity
_atom_site_calc_flag
_atom_site_refinement_flags
C1 C 0.28966(14) 0.4656(3) 0.7690(3) 0.0992(13) Uani 1 1 d .
O1 O 0.28134(15) 0.4649(2) 0.8599(3) 0.1475(15) Uani 1 1 d .
C2 C 0.29698(12) 0.5373(2) 0.7176(3) 0.0834(11) Uani 1 1 d .
C3 C 0.28205(14) 0.6012(3) 0.7584(3) 0.0984(14) Uani 1 1 d .
H3A H 0.2671 0.5989 0.8181 0.118 Uiso 1 1 calc R
C4 C 0.28842(14) 0.6684(2) 0.7142(3) 0.0932(12) Uani 1 1 d .
H4A H 0.2772 0.7105 0.7431 0.112 Uiso 1 1 calc R
C5 C 0.31183(11) 0.6742(2) 0.6250(3) 0.0736(9) Uani 1 1 d .
C6 C 0.32759(12) 0.6093(2) 0.5866(3) 0.0790(10) Uani 1 1 d .
H6A H 0.3435 0.6114 0.5285 0.095 Uiso 1 1 calc R
C7 C 0.32071(12) 0.5418(2) 0.6305(3) 0.0826(10) Uani 1 1 d .
H7A H 0.3318 0.4994 0.6022 0.099 Uiso 1 1 calc R
C8 C 0.31808(11) 0.74523(19) 0.5734(3) 0.0719(9) Uani 1 1 d .
C9 C 0.28904(13) 0.8039(2) 0.5812(3) 0.0863(11) Uani 1 1 d .
H9A H 0.2661 0.7993 0.6237 0.104 Uiso 1 1 calc R
C10 C 0.29349(12) 0.8683(2) 0.5279(3) 0.0844(11) Uani 1 1 d .
H10A H 0.2740 0.9068 0.5361 0.101 Uiso 1 1 calc R
C11 C 0.32698(11) 0.87687(17) 0.4612(3) 0.0693(8) Uani 1 1 d .
C12 C 0.35645(11) 0.81874(18) 0.4546(3) 0.0729(9) Uani 1 1 d .
H12A H 0.3793 0.8231 0.4118 0.087 Uiso 1 1 calc R
C13 C 0.35246(11) 0.75535(19) 0.5099(3) 0.0746(9) Uani 1 1 d .
H13A H 0.3731 0.7181 0.5051 0.089 Uiso 1 1 calc R
C14 C 0.32775(11) 0.94414(18) 0.3976(3) 0.0777(10) Uani 1 1 d .
O14 O 0.30095(9) 0.99285(14) 0.4064(3) 0.1100(10) Uani 1 1 d .
C15 C 0.36021(11) 0.95059(16) 0.3176(3) 0.0705(9) Uani 1 1 d .
C16 C 0.34435(15) 0.9595(2) 0.2149(4) 0.0945(12) Uani 1 1 d .
H16A H 0.3142 0.9656 0.1974 0.113 Uiso 1 1 calc R
C17 C 0.37251(19) 0.9595(2) 0.1388(4) 0.1020(13) Uani 1 1 d .
H17A H 0.3614 0.9639 0.0694 0.122 Uiso 1 1 calc R
C18 C 0.41726(16) 0.95293(17) 0.1642(3) 0.0856(11) Uani 1 1 d .
C19 C 0.43362(14) 0.9498(2) 0.2661(4) 0.0962(12) Uani 1 1 d .
H19A H 0.4640 0.9493 0.2839 0.115 Uiso 1 1 calc R
C20 C 0.40522(12) 0.9475(2) 0.3420(3) 0.0851(10) Uani 1 1 d .
H20A H 0.4165 0.9439 0.4113 0.102 Uiso 1 1 calc R
O21 O 0.44544(12) 0.95224(13) 0.0852(2) 0.1144(11) Uani 1 1 d .
C22 C 0.46384(13) 0.88547(17) 0.0614(3) 0.0782(10) Uani 1 1 d .
C23 C 0.49450(14) 0.8883(2) -0.0104(3) 0.0881(11) Uani 1 1 d .
H23A H 0.5010 0.9325 -0.0417 0.106 Uiso 1 1 calc R
C24 C 0.51507(15) 0.8254(2) -0.0347(3) 0.0972(13) Uani 1 1 d .
H24A H 0.5361 0.8271 -0.0825 0.117 Uiso 1 1 calc R
C25 C 0.50554(13) 0.75860(19) 0.0097(3) 0.0824(11) Uani 1 1 d .
H25A H 0.5204 0.7162 -0.0069 0.099 Uiso 1 1 calc R
C26 C 0.47360(10) 0.75616(16) 0.0790(3) 0.0641(8) Uani 1 1 d .
C27 C 0.45251(12) 0.81990(17) 0.1046(3) 0.0720(9) Uani 1 1 d .
H27A H 0.4308 0.8185 0.1507 0.086 Uiso 1 1 calc R
N28 N 0.46225(8) 0.68780(13) 0.1246(2) 0.0603(6) Uani 1 1 d .
O29 O 0.48518(9) 0.60657(13) 0.00043(19) 0.0839(7) Uani 1 1 d .
C29 C 0.46938(10) 0.61838(16) 0.0819(3) 0.0639(8) Uani 1 1 d .
C30 C 0.45363(10) 0.56286(16) 0.1523(2) 0.0599(7) Uani 1 1 d .
C31 C 0.45398(11) 0.48758(16) 0.1430(3) 0.0667(8) Uani 1 1 d .
H31A H 0.4657 0.4637 0.0880 0.080 Uiso 1 1 calc R
C32 C 0.43568(10) 0.45016(16) 0.2215(2) 0.0627(8) Uani 1 1 d .
O33 O 0.44009(11) 0.32396(14) 0.1737(3) 0.1120(11) Uani 1 1 d .
C33 C 0.42908(12) 0.37023(17) 0.2318(3) 0.0713(9) Uani 1 1 d .
N34 N 0.40677(9) 0.35926(13) 0.3224(2) 0.0652(7) Uani 1 1 d .
O35 O 0.38269(9) 0.43866(13) 0.44836(19) 0.0842(7) Uani 1 1 d .
C35 C 0.40023(11) 0.42821(17) 0.3696(3) 0.0656(8) Uani 1 1 d .
C36 C 0.41844(10) 0.48530(16) 0.3039(2) 0.0586(7) Uani 1 1 d .
C37 C 0.41879(10) 0.56067(17) 0.3138(2) 0.0628(8) Uani 1 1 d .
H37A H 0.4078 0.5844 0.3698 0.075 Uiso 1 1 calc R
C38 C 0.43669(10) 0.59876(15) 0.2344(2) 0.0585(7) Uani 1 1 d .
O39 O 0.43182(8) 0.72732(12) 0.27529(19) 0.0779(7) Uani 1 1 d .
C39 C 0.44220(10) 0.67882(16) 0.2189(2) 0.0591(7) Uani 1 1 d .
C40 C 0.38956(12) 0.28994(17) 0.3523(3) 0.0708(9) Uani 1 1 d .
C41 C 0.3953(2) 0.2272(2) 0.2943(4) 0.1135(17) Uani 1 1 d .
H41A H 0.4129 0.2286 0.2393 0.136 Uiso 1 1 calc R
C42 C 0.3750(2) 0.1635(2) 0.3180(4) 0.134(2) Uani 1 1 d .
H42A H 0.3787 0.1221 0.2777 0.161 Uiso 1 1 calc R
C43 C 0.34957(17) 0.1586(2) 0.3983(4) 0.1078(15) Uani 1 1 d .
H43A H 0.3354 0.1149 0.4123 0.129 Uiso 1 1 calc R
C44 C 0.34521(13) 0.2195(2) 0.4584(4) 0.0912(12) Uani 1 1 d .
C45 C 0.36541(12) 0.28551(18) 0.4367(3) 0.0817(11) Uani 1 1 d .
H45A H 0.3626 0.3263 0.4789 0.098 Uiso 1 1 calc R
O46 O 0.32092(12) 0.20992(15) 0.5424(3) 0.1374(15) Uani 1 1 d .
C47 C 0.31013(14) 0.2716(2) 0.5970(4) 0.0967(14) Uani 1 1 d .
C48 C 0.32359(16) 0.2736(3) 0.6996(5) 0.1159(18) Uani 1 1 d .
H48A H 0.3382 0.2336 0.7318 0.139 Uiso 1 1 calc R
C49 C 0.31541(16) 0.3355(3) 0.7563(4) 0.1166(18) Uani 1 1 d .
H49A H 0.3247 0.3373 0.8271 0.140 Uiso 1 1 calc R
C50 C 0.29312(12) 0.3963(2) 0.7080(3) 0.0890(12) Uani 1 1 d .
C51 C 0.27749(12) 0.3901(2) 0.6044(3) 0.0856(11) Uani 1 1 d .
H51A H 0.2619 0.4288 0.5713 0.103 Uiso 1 1 calc R
C52 C 0.28471(14) 0.3277(2) 0.5504(4) 0.0917(12) Uani 1 1 d .
H52B H 0.2725 0.3228 0.4819 0.110 Uiso 1 1 calc R

loop_
_atom_site_aniso_label
_atom_site_aniso_U_11
_atom_site_aniso_U_22
_atom_site_aniso_U_33
_atom_site_aniso_U_23
_atom_site_aniso_U_13
_atom_site_aniso_U_12
C1 0.093(3) 0.126(4) 0.082(3) 0.022(2) 0.025(2) -0.036(3)
O1 0.190(4) 0.163(3) 0.095(2) 0.018(2) 0.042(2) -0.073(3)
C2 0.073(2) 0.105(3) 0.074(2) 0.001(2) 0.0177(18) -0.028(2)
C3 0.101(3) 0.123(3) 0.076(2) -0.014(2) 0.035(2) -0.054(3)
C4 0.096(3) 0.107(3) 0.082(2) -0.026(2) 0.033(2) -0.033(2)
C5 0.068(2) 0.089(2) 0.0659(19) -0.0083(17) 0.0156(16) -0.0156(17)
C6 0.076(2) 0.088(2) 0.076(2) 0.0085(19) 0.0275(19) -0.0065(19)
C7 0.073(2) 0.097(3) 0.081(2) 0.018(2) 0.0238(19) -0.0050(19)
C8 0.067(2) 0.081(2) 0.071(2) -0.0121(17) 0.0173(17) -0.0057(17)
C9 0.076(2) 0.088(3) 0.101(3) -0.018(2) 0.038(2) -0.0022(19)
C10 0.070(2) 0.074(2) 0.114(3) -0.027(2) 0.031(2) 0.0036(17)
C11 0.0658(19) 0.0577(17) 0.086(2) -0.0173(16) 0.0187(17) -0.0012(14)
C12 0.069(2) 0.0643(19) 0.089(2) -0.0059(17) 0.0280(18) 0.0045(15)
C13 0.069(2) 0.071(2) 0.088(2) -0.0010(17) 0.0271(18) 0.0102(16)
C14 0.065(2) 0.0568(18) 0.112(3) -0.0201(18) 0.0111(19) 0.0038(16)
O14 0.0856(18) 0.0667(15) 0.183(3) -0.0046(17) 0.039(2) 0.0211(13)
C15 0.072(2) 0.0422(15) 0.098(3) -0.0078(15) 0.0107(19) 0.0027(14)
C16 0.091(3) 0.085(3) 0.105(3) 0.006(2) -0.004(3) -0.003(2)
C17 0.132(4) 0.084(3) 0.089(3) 0.004(2) 0.005(3) -0.013(3)
C18 0.120(3) 0.0451(17) 0.097(3) 0.0038(17) 0.035(3) 0.0081(18)
C19 0.077(2) 0.109(3) 0.105(3) 0.012(2) 0.022(2) 0.007(2)
C20 0.070(2) 0.102(3) 0.084(2) -0.003(2) 0.0090(19) 0.0039(19)
O21 0.181(3) 0.0553(14) 0.119(2) 0.0140(14) 0.075(2) 0.0095(16)
C22 0.096(3) 0.0539(18) 0.088(2) 0.0003(16) 0.025(2) -0.0043(17)
C23 0.110(3) 0.067(2) 0.092(3) 0.0049(19) 0.035(2) -0.020(2)
C24 0.108(3) 0.080(3) 0.112(3) 0.001(2) 0.056(3) -0.010(2)
C25 0.081(2) 0.071(2) 0.102(3) -0.0036(19) 0.043(2) -0.0019(17)
C26 0.0615(18) 0.0585(17) 0.074(2) -0.0006(15) 0.0174(16) -0.0044(14)
C27 0.082(2) 0.0583(18) 0.080(2) -0.0002(15) 0.0296(18) -0.0014(16)
N28 0.0614(14) 0.0537(13) 0.0685(15) -0.0026(11) 0.0199(12) -0.0003(11)
O29 0.1074(19) 0.0718(14) 0.0798(15) -0.0076(12) 0.0470(15) 0.0018(13)
C29 0.0614(18) 0.0602(17) 0.073(2) -0.0064(15) 0.0217(16) 0.0025(14)
C30 0.0588(17) 0.0591(17) 0.0642(18) -0.0051(14) 0.0178(14) 0.0042(13)
C31 0.076(2) 0.0535(17) 0.075(2) -0.0074(14) 0.0294(17) 0.0083(14)
C32 0.0641(18) 0.0548(16) 0.0717(19) -0.0045(14) 0.0189(16) 0.0036(14)
O33 0.150(3) 0.0607(14) 0.139(2) -0.0192(15) 0.082(2) 0.0008(15)
C33 0.078(2) 0.0564(17) 0.084(2) -0.0047(16) 0.0285(18) 0.0091(15)
N34 0.0716(17) 0.0498(13) 0.0755(17) 0.0001(12) 0.0138(14) 0.0010(11)
O35 0.1088(19) 0.0672(14) 0.0822(16) -0.0038(12) 0.0391(15) -0.0098(13)
C35 0.070(2) 0.0592(18) 0.069(2) -0.0015(15) 0.0174(17) 0.0015(15)
C36 0.0619(17) 0.0517(16) 0.0639(17) -0.0022(13) 0.0145(14) 0.0031(13)
C37 0.0657(19) 0.0623(18) 0.0632(18) -0.0094(14) 0.0202(15) -0.0015(14)
C38 0.0559(16) 0.0561(16) 0.0656(18) -0.0080(14) 0.0169(14) 0.0043(13)
O39 0.0970(17) 0.0575(12) 0.0849(16) -0.0142(11) 0.0380(14) -0.0041(11)
C39 0.0538(16) 0.0581(16) 0.0674(18) -0.0052(14) 0.0168(14) -0.0009(13)
C40 0.079(2) 0.0530(17) 0.081(2) 0.0086(15) 0.0076(18) 0.0036(15)
C41 0.182(5) 0.057(2) 0.108(3) -0.002(2) 0.050(3) -0.013(3)
C42 0.228(7) 0.059(2) 0.122(4) 0.007(2) 0.051(4) -0.019(3)
C43 0.133(4) 0.051(2) 0.137(4) 0.022(2) -0.003(3) -0.008(2)
C44 0.075(2) 0.069(2) 0.132(4) 0.032(2) 0.022(2) 0.0087(18)
C45 0.077(2) 0.0558(18) 0.115(3) 0.0170(18) 0.027(2) 0.0076(16)
O46 0.140(3) 0.0664(17) 0.222(4) 0.048(2) 0.101(3) 0.0192(17)
C47 0.082(3) 0.081(3) 0.135(4) 0.040(3) 0.047(3) 0.001(2)
C48 0.086(3) 0.097(3) 0.166(6) 0.062(4) 0.023(3) -0.003(3)
C49 0.100(3) 0.129(4) 0.118(4) 0.066(3) -0.002(3) -0.038(3)
C50 0.069(2) 0.102(3) 0.099(3) 0.031(2) 0.024(2) -0.020(2)
C51 0.071(2) 0.090(3) 0.098(3) 0.021(2) 0.021(2) 0.0128(19)
C52 0.095(3) 0.076(2) 0.107(3) 0.021(2) 0.026(2) 0.015(2)

loop_
_atom_type_symbol
_atom_type_description
_atom_type_scat_dispersion_real
_atom_type_scat_dispersion_imag
_atom_type_scat_source
C C 0.0181 0.0091 'International Tables Vol C Tables 4.2.6.8 and 6.1.1.4'
H H 0.0000 0.0000 'International Tables Vol C Tables 4.2.6.8 and 6.1.1.4'
N N 0.0311 0.0180 'International Tables Vol C Tables 4.2.6.8 and 6.1.1.4'
O O 0.0492 0.0322 'International Tables Vol C Tables 4.2.6.8 and 6.1.1.4'

loop_
_geom_angle_atom_site_label_1
_geom_angle_atom_site_label_2
_geom_angle_atom_site_label_3
_geom_angle
O1 C1 C2 119.3(5)
O1 C1 C50 121.7(4)
C2 C1 C50 119.0(3)
C3 C2 C7 118.4(4)
C3 C2 C1 120.2(3)
C7 C2 C1 121.3(4)
C4 C3 C2 122.1(3)
C3 C4 C5 120.5(4)
C6 C5 C4 116.5(4)
C6 C5 C8 121.6(3)
C4 C5 C8 121.9(3)
C7 C6 C5 122.9(3)
C6 C7 C2 119.5(4)
C9 C8 C13 117.0(3)
C9 C8 C5 122.0(3)
C13 C8 C5 121.0(3)
C10 C9 C8 121.7(3)
C9 C10 C11 120.9(3)
C12 C11 C10 117.5(3)
C12 C11 C14 123.5(3)
C10 C11 C14 118.9(3)
C13 C12 C11 121.3(3)
C12 C13 C8 121.6(3)
O14 C14 C11 120.5(3)
O14 C14 C15 119.8(4)
C11 C14 C15 119.6(3)
C20 C15 C16 118.4(4)
C20 C15 C14 123.0(4)
C16 C15 C14 118.6(4)
C17 C16 C15 120.5(4)
C16 C17 C18 120.2(4)
C19 C18 C17 119.8(4)
C19 C18 O21 120.8(4)
C17 C18 O21 119.3(4)
C18 C19 C20 119.7(4)
C19 C20 C15 121.1(4)
C22 O21 C18 117.3(3)
C23 C22 C27 121.1(3)
C23 C22 O21 115.4(3)
C27 C22 O21 123.5(3)
C24 C23 C22 118.7(3)
C23 C24 C25 121.8(4)
C26 C25 C24 118.9(3)
C25 C26 C27 119.9(3)
C25 C26 N28 120.3(3)
C27 C26 N28 119.8(3)
C22 C27 C26 119.6(3)
C29 N28 C39 109.1(2)
C29 N28 C26 124.8(2)
C39 N28 C26 126.2(2)
O29 C29 N28 125.9(3)
O29 C29 C30 126.2(3)
N28 C29 C30 107.8(2)
C31 C30 C38 122.9(3)
C31 C30 C29 128.8(3)
C38 C30 C29 108.3(3)
C30 C31 C32 114.9(3)
C31 C32 C36 122.8(3)
C31 C32 C33 128.4(3)
C36 C32 C33 108.8(3)
O33 C33 N34 126.9(3)
O33 C33 C32 126.1(3)
N34 C33 C32 107.0(2)
C35 N34 C33 109.0(2)
C35 N34 C40 126.6(3)
C33 N34 C40 124.1(3)
O35 C35 N34 126.3(3)
O35 C35 C36 126.1(3)
N34 C35 C36 107.5(2)
C37 C36 C32 122.1(3)
C37 C36 C35 130.3(3)
C32 C36 C35 107.7(3)
C36 C37 C38 115.4(3)
C30 C38 C37 121.8(3)
C30 C38 C39 107.8(3)
C37 C38 C39 130.3(3)
O39 C39 N28 126.2(3)
O39 C39 C38 126.8(3)
N28 C39 C38 107.0(2)
C45 C40 C41 118.9(3)
C45 C40 N34 120.1(3)
C41 C40 N34 120.9(3)
C42 C41 C40 120.0(4)
C43 C42 C41 122.1(5)
C42 C43 C44 118.3(4)
C43 C44 O46 115.5(4)
C43 C44 C45 121.3(4)
O46 C44 C45 123.2(4)
C40 C45 C44 119.4(4)
C44 O46 C47 117.9(3)
C48 C47 O46 117.2(5)
C48 C47 C52 120.8(5)
O46 C47 C52 121.9(5)
C47 C48 C49 119.3(5)
C48 C49 C50 120.6(5)
C51 C50 C49 118.1(5)
C51 C50 C1 122.9(4)
C49 C50 C1 118.9(5)
C52 C51 C50 120.4(4)
C51 C52 C47 120.3(5)

loop_
_geom_bond_atom_site_label_1
_geom_bond_atom_site_label_2
_geom_bond_distance
C1 O1 1.222(5)
C1 C2 1.491(6)
C1 C50 1.497(6)
C2 C3 1.372(6)
C2 C7 1.393(5)
C3 C4 1.372(6)
C4 C5 1.412(5)
C5 C6 1.384(5)
C5 C8 1.475(5)
C6 C7 1.378(5)
C8 C9 1.396(5)
C8 C13 1.399(4)
C9 C10 1.373(5)
C10 C11 1.401(5)
C11 C12 1.394(4)
C11 C14 1.476(5)
C12 C13 1.368(5)
C14 O14 1.217(4)
C14 C15 1.497(5)
C15 C20 1.375(5)
C15 C16 1.376(6)
C16 C17 1.362(6)
C17 C18 1.374(6)
C18 C19 1.363(6)
C18 O21 1.391(4)
C19 C20 1.365(5)
O21 C22 1.385(4)
C22 C23 1.375(5)
C22 C27 1.375(4)
C23 C24 1.356(5)
C24 C25 1.386(5)
C25 C26 1.380(4)
C26 C27 1.381(4)
C26 N28 1.433(4)
N28 C29 1.404(4)
N28 C39 1.420(4)
O29 C29 1.215(4)
C29 C30 1.469(4)
C30 C31 1.376(4)
C30 C38 1.385(4)
C31 C32 1.380(4)
C32 C36 1.385(4)
C32 C33 1.477(4)
O33 C33 1.196(4)
C33 N34 1.419(4)
N34 C35 1.418(4)
N34 C40 1.433(4)
O35 C35 1.206(4)
C35 C36 1.481(4)
C36 C37 1.378(4)
C37 C38 1.389(4)
C38 C39 1.483(4)
O39 C39 1.205(3)
C40 C45 1.371(5)
C40 C41 1.385(5)
C41 C42 1.362(6)
C42 C43 1.352(7)
C43 C44 1.367(6)
C44 O46 1.379(5)
C44 C45 1.390(5)
O46 C47 1.381(6)
C47 C48 1.349(7)
C47 C52 1.384(6)
C48 C49 1.380(8)
C49 C50 1.412(6)
C50 C51 1.381(6)
C51 C52 1.361(6)

loop_
_cod_related_entry_id
_cod_related_entry_database
_cod_related_entry_code
1 ChemSpider 30660287
